data_2231725
loop_
_publ_author_name
'Fun, Hoong-Kun'
'Asik, Safra Izuani Jama'
'Lobo, Prajwal L.'
'Prasad, D. Jagadeesh'
Bojapoojary

_publ_section_title
;
 (<i>E</i>)-1-(3,4-Dimethoxyphenyl)-3-[4-(methylsulfanyl)phenyl]prop-2-en-1-one
;
_journal_coeditor_code WN2447
_journal_issue 9
_journal_name_full 'Acta Crystallographica Section E'
_journal_page_first o2403
_journal_paper_doi 10.1107/S160053681103323X
_journal_volume 67
_journal_year 2011
_chemical_formula_iupac 'C18 H18 O3 S'
_chemical_formula_moiety 'C18 H18 O3 S'
_chemical_formula_sum 'C18 H18 O3 S'
_chemical_formula_weight 314.38
_chemical_name_systematic
;
(<i>E</i>)-1-(3,4-Dimethoxyphenyl)-3-[4-(methylsulfanyl)phenyl]prop-2-en-1-one
;
_space_group_IT_number 114
_symmetry_cell_setting tetragonal
_symmetry_space_group_name_Hall 'P -4 2n'
_symmetry_space_group_name_H-M 'P -4 21 c'
_atom_sites_solution_hydrogens geom
_atom_sites_solution_primary direct
_atom_sites_solution_secondary difmap
_audit_creation_method SHELXL-97
_cell_angle_alpha 90.00
_cell_angle_beta 90.00
_cell_angle_gamma 90.00
_cell_formula_units_Z 8
_cell_length_a 19.0863(7)
_cell_length_b 19.0863(7)
_cell_length_c 8.9633(4)
_cell_measurement_reflns_used 9341
_cell_measurement_temperature 296(2)
_cell_measurement_theta_max 26.51
_cell_measurement_theta_min 2.39
_cell_volume 3265.2(2)
_computing_cell_refinement 'SAINT (Bruker, 2009)'
_computing_data_collection 'APEX2 (Bruker, 2009)'
_computing_data_reduction 'SAINT (Bruker, 2009)'
_computing_molecular_graphics 'SHELXTL (Sheldrick, 2008)'
_computing_publication_material
;
SHELXTL (Sheldrick, 2008) and PLATON (Spek, 2009)
;
_computing_structure_refinement 'SHELXTL (Sheldrick, 2008)'
_computing_structure_solution 'SHELXTL (Sheldrick, 2008)'
_diffrn_ambient_temperature 296(2)
_diffrn_measured_fraction_theta_full 0.999
_diffrn_measured_fraction_theta_max 0.999
_diffrn_measurement_device_type 'Bruker APEX DUO CCD area-detector'
_diffrn_measurement_method '\f and \w'
_diffrn_radiation_monochromator graphite
_diffrn_radiation_source 'fine-focus sealed tube'
_diffrn_radiation_type MoK\a
_diffrn_radiation_wavelength 0.71073
_diffrn_reflns_av_R_equivalents 0.0283
_diffrn_reflns_av_sigmaI/netI 0.0114
_diffrn_reflns_limit_h_max 26
_diffrn_reflns_limit_h_min -26
_diffrn_reflns_limit_k_max 26
_diffrn_reflns_limit_k_min -26
_diffrn_reflns_limit_l_max 12
_diffrn_reflns_limit_l_min -12
_diffrn_reflns_number 65941
_diffrn_reflns_theta_full 29.99
_diffrn_reflns_theta_max 29.99
_diffrn_reflns_theta_min 1.51
_diffrn_standards_number 0
_exptl_absorpt_coefficient_mu 0.208
_exptl_absorpt_correction_T_max 0.9573
_exptl_absorpt_correction_T_min 0.8855
_exptl_absorpt_correction_type multi-scan
_exptl_absorpt_process_details '(<i>SADABS</i>; Bruker, 2009)'
_exptl_crystal_colour colourless
_exptl_crystal_density_diffrn 1.279
_exptl_crystal_density_method 'not measured'
_exptl_crystal_description block
_exptl_crystal_F_000 1328
_exptl_crystal_size_max 0.60
_exptl_crystal_size_mid 0.27
_exptl_crystal_size_min 0.21
_refine_diff_density_max 0.129
_refine_diff_density_min -0.183
_refine_ls_abs_structure_details 'Flack (1983), 2109 Friedel pairs'
_refine_ls_abs_structure_Flack -0.01(7)
_refine_ls_extinction_method none
_refine_ls_goodness_of_fit_ref 1.029
_refine_ls_hydrogen_treatment constr
_refine_ls_matrix_type full
_refine_ls_number_parameters 202
_refine_ls_number_reflns 4760
_refine_ls_number_restraints 0
_refine_ls_restrained_S_all 1.029
_refine_ls_R_factor_all 0.0474
_refine_ls_R_factor_gt 0.0358
_refine_ls_shift/su_max_lt 0.001
_refine_ls_shift/su_mean 0.000
_refine_ls_structure_factor_coef Fsqd
_refine_ls_weighting_details 'calc w=1/[\s^2^(Fo^2^)+(0.0476P)^2^+0.3471P] where P=(Fo^2^+2Fc^2^)/3'
_refine_ls_weighting_scheme calc
_refine_ls_wR_factor_gt 0.0905
_refine_ls_wR_factor_ref 0.0996
_reflns_number_gt 3944
_reflns_number_total 4760
_reflns_threshold_expression I>2\s(I)
_cod_data_source_file wn2447.cif
_cod_data_source_block I
_cod_database_code 2231725
_cod_database_fobs_code 2231725

loop_
_symmetry_equiv_pos_as_xyz
'x, y, z'
'-x, -y, z'
'y, -x, -z'
'-y, x, -z'
'-x+1/2, y+1/2, -z+1/2'
'x+1/2, -y+1/2, -z+1/2'
'-y+1/2, -x+1/2, z+1/2'
'y+1/2, x+1/2, z+1/2'

loop_
_atom_site_type_symbol
_atom_site_label
_atom_site_fract_x
_atom_site_fract_y
_atom_site_fract_z
_atom_site_U_iso_or_equiv
_atom_site_adp_type
_atom_site_calc_flag
_atom_site_refinement_flags
_atom_site_occupancy
_atom_site_symmetry_multiplicity
S S1 -0.04907(3) 0.61987(3) 0.96772(6) 0.08374(17) Uani d . 1 1
O O1 0.20901(6) 0.80886(8) 0.25811(15) 0.0801(4) Uani d . 1 1
O O2 0.18232(6) 0.88384(6) -0.28422(13) 0.0638(3) Uani d . 1 1
O O3 0.04997(6) 0.89660(7) -0.32673(13) 0.0682(3) Uani d . 1 1
C C1 0.16475(7) 0.84377(7) -0.02843(18) 0.0498(3) Uani d . 1 1
H H1A 0.2126 0.8392 -0.0120 0.060 Uiso calc R 1 1
C C2 0.14116(7) 0.86658(7) -0.16444(16) 0.0496(3) Uani d . 1 1
C C3 0.06866(8) 0.87441(8) -0.18887(17) 0.0533(3) Uani d . 1 1
C C4 0.02241(8) 0.85920(9) -0.07543(19) 0.0613(4) Uani d . 1 1
H H4A -0.0255 0.8649 -0.0906 0.074 Uiso calc R 1 1
C C5 0.04682(8) 0.83541(8) 0.06130(17) 0.0558(3) Uani d . 1 1
H H5A 0.0151 0.8249 0.1368 0.067 Uiso calc R 1 1
C C6 0.11757(7) 0.82725(7) 0.08653(16) 0.0482(3) Uani d . 1 1
C C7 0.14607(8) 0.80464(8) 0.23353(18) 0.0535(3) Uani d . 1 1
C C8 0.09822(8) 0.77645(8) 0.34700(17) 0.0554(3) Uani d . 1 1
H H8A 0.0505 0.7747 0.3263 0.067 Uiso calc R 1 1
C C9 0.12086(8) 0.75347(8) 0.47766(17) 0.0550(3) Uani d . 1 1
H H9A 0.1687 0.7578 0.4951 0.066 Uiso calc R 1 1
C C10 0.07975(8) 0.72221(8) 0.59750(16) 0.0513(3) Uani d . 1 1
C C11 0.00713(9) 0.71448(11) 0.59020(18) 0.0697(5) Uani d . 1 1
H H11A -0.0166 0.7301 0.5058 0.084 Uiso calc R 1 1
C C12 -0.03014(9) 0.68459(12) 0.7040(2) 0.0727(5) Uani d . 1 1
H H12A -0.0786 0.6807 0.6963 0.087 Uiso calc R 1 1
C C13 0.00383(9) 0.65988(9) 0.83166(17) 0.0570(3) Uani d . 1 1
C C14 0.07588(8) 0.66729(8) 0.84138(17) 0.0574(3) Uani d . 1 1
H H14A 0.0996 0.6513 0.9254 0.069 Uiso calc R 1 1
C C15 0.11254(8) 0.69847(8) 0.72617(17) 0.0551(3) Uani d . 1 1
H H15A 0.1608 0.7037 0.7352 0.066 Uiso calc R 1 1
C C16 0.25489(9) 0.86904(11) -0.2721(3) 0.0832(6) Uani d . 1 1
H H16A 0.2770 0.8761 -0.3671 0.125 Uiso calc R 1 1
H H16B 0.2612 0.8213 -0.2413 0.125 Uiso calc R 1 1
H H16C 0.2756 0.8997 -0.1996 0.125 Uiso calc R 1 1
C C17 -0.02357(10) 0.89919(13) -0.3594(2) 0.0833(6) Uani d . 1 1
H H17A -0.0302 0.9087 -0.4636 0.125 Uiso calc R 1 1
H H17B -0.0451 0.9356 -0.3015 0.125 Uiso calc R 1 1
H H17C -0.0447 0.8550 -0.3348 0.125 Uiso calc R 1 1
C C18 0.01027(13) 0.59980(14) 1.1152(2) 0.0967(7) Uani d . 1 1
H H18A -0.0149 0.5788 1.1964 0.145 Uiso calc R 1 1
H H18B 0.0324 0.6421 1.1490 0.145 Uiso calc R 1 1
H H18C 0.0453 0.5677 1.0797 0.145 Uiso calc R 1 1

loop_
_atom_site_aniso_label
_atom_site_aniso_U_11
_atom_site_aniso_U_22
_atom_site_aniso_U_33
_atom_site_aniso_U_12
_atom_site_aniso_U_13
_atom_site_aniso_U_23
S1 0.0711(3) 0.1198(4) 0.0603(2) -0.0176(3) 0.0045(2) 0.0147(3)
O1 0.0511(6) 0.1106(10) 0.0786(8) 0.0013(6) -0.0057(6) 0.0289(8)
O2 0.0579(6) 0.0706(7) 0.0629(6) 0.0057(5) 0.0190(5) 0.0133(6)
O3 0.0606(6) 0.0881(8) 0.0560(6) 0.0054(6) 0.0033(5) 0.0256(6)
C1 0.0445(6) 0.0461(7) 0.0588(7) 0.0023(5) 0.0042(6) 0.0027(6)
C2 0.0507(7) 0.0441(6) 0.0540(7) 0.0009(5) 0.0118(6) 0.0046(6)
C3 0.0545(7) 0.0541(7) 0.0512(7) 0.0038(6) 0.0042(6) 0.0101(6)
C4 0.0445(7) 0.0786(10) 0.0608(9) 0.0041(7) 0.0025(6) 0.0185(8)
C5 0.0479(7) 0.0671(9) 0.0523(8) 0.0016(6) 0.0072(6) 0.0145(7)
C6 0.0486(7) 0.0442(6) 0.0519(7) 0.0023(5) 0.0040(6) 0.0042(5)
C7 0.0513(7) 0.0519(7) 0.0573(8) 0.0048(6) -0.0002(6) 0.0067(6)
C8 0.0526(7) 0.0619(8) 0.0518(8) 0.0014(6) -0.0029(6) 0.0063(6)
C9 0.0527(7) 0.0604(8) 0.0519(7) 0.0007(6) -0.0046(6) 0.0019(6)
C10 0.0525(7) 0.0559(8) 0.0456(7) 0.0004(6) -0.0051(6) 0.0001(6)
C11 0.0569(9) 0.1012(13) 0.0509(8) -0.0060(9) -0.0156(7) 0.0129(9)
C12 0.0497(8) 0.1083(14) 0.0602(10) -0.0101(9) -0.0099(7) 0.0117(10)
C13 0.0588(8) 0.0664(9) 0.0456(7) -0.0050(7) -0.0008(6) -0.0015(6)
C14 0.0574(8) 0.0661(9) 0.0486(7) 0.0021(7) -0.0092(6) 0.0064(7)
C15 0.0486(7) 0.0635(8) 0.0532(7) 0.0004(6) -0.0072(6) 0.0053(6)
C16 0.0605(9) 0.0824(12) 0.1066(15) 0.0140(9) 0.0337(10) 0.0321(12)
C17 0.0682(11) 0.1129(16) 0.0687(11) 0.0062(10) -0.0067(9) 0.0341(11)
C18 0.0957(16) 0.1238(19) 0.0706(12) -0.0081(14) 0.0019(11) 0.0352(13)

loop_
_atom_type_symbol
_atom_type_description
_atom_type_scat_dispersion_real
_atom_type_scat_dispersion_imag
_atom_type_scat_source
C C 0.0033 0.0016 'International Tables Vol C Tables 4.2.6.8 and 6.1.1.4'
H H 0.0000 0.0000 'International Tables Vol C Tables 4.2.6.8 and 6.1.1.4'
O O 0.0106 0.0060 'International Tables Vol C Tables 4.2.6.8 and 6.1.1.4'
S S 0.1246 0.1234 'International Tables Vol C Tables 4.2.6.8 and 6.1.1.4'

loop_
_geom_angle_atom_site_label_1
_geom_angle_atom_site_label_2
_geom_angle_atom_site_label_3
_geom_angle
C13 S1 C18 104.06(9)
C2 O2 C16 116.87(13)
C3 O3 C17 117.05(13)
C2 C1 C6 120.90(13)
C2 C1 H1A 119.6
C6 C1 H1A 119.6
O2 C2 C1 125.80(13)
O2 C2 C3 114.56(13)
C1 C2 C3 119.63(12)
O3 C3 C4 124.80(13)
O3 C3 C2 115.71(13)
C4 C3 C2 119.49(13)
C3 C4 C5 120.39(14)
C3 C4 H4A 119.8
C5 C4 H4A 119.8
C6 C5 C4 120.73(14)
C6 C5 H5A 119.6
C4 C5 H5A 119.6
C5 C6 C1 118.85(13)
C5 C6 C7 122.40(13)
C1 C6 C7 118.69(12)
O1 C7 C8 120.64(15)
O1 C7 C6 119.91(14)
C8 C7 C6 119.44(13)
C9 C8 C7 122.08(14)
C9 C8 H8A 119.0
C7 C8 H8A 119.0
C8 C9 C10 127.74(14)
C8 C9 H9A 116.1
C10 C9 H9A 116.1
C15 C10 C11 116.89(14)
C15 C10 C9 120.21(13)
C11 C10 C9 122.91(14)
C12 C11 C10 121.70(15)
C12 C11 H11A 119.1
C10 C11 H11A 119.1
C11 C12 C13 120.67(15)
C11 C12 H12A 119.7
C13 C12 H12A 119.7
C14 C13 C12 118.54(15)
C14 C13 S1 124.81(12)
C12 C13 S1 116.64(12)
C15 C14 C13 119.97(14)
C15 C14 H14A 120.0
C13 C14 H14A 120.0
C14 C15 C10 122.21(14)
C14 C15 H15A 118.9
C10 C15 H15A 118.9
O2 C16 H16A 109.5
O2 C16 H16B 109.5
H16A C16 H16B 109.5
O2 C16 H16C 109.5
H16A C16 H16C 109.5
H16B C16 H16C 109.5
O3 C17 H17A 109.5
O3 C17 H17B 109.5
H17A C17 H17B 109.5
O3 C17 H17C 109.5
H17A C17 H17C 109.5
H17B C17 H17C 109.5
S1 C18 H18A 109.5
S1 C18 H18B 109.5
H18A C18 H18B 109.5
S1 C18 H18C 109.5
H18A C18 H18C 109.5
H18B C18 H18C 109.5

loop_
_geom_bond_atom_site_label_1
_geom_bond_atom_site_label_2
_geom_bond_distance
S1 C13 1.7579(16)
S1 C18 1.783(2)
O1 C7 1.2239(19)
O2 C2 1.3705(16)
O2 C16 1.418(2)
O3 C3 1.3541(18)
O3 C17 1.435(2)
C1 C2 1.371(2)
C1 C6 1.4042(19)
C1 H1A 0.9300
C2 C3 1.409(2)
C3 C4 1.378(2)
C4 C5 1.387(2)
C4 H4A 0.9300
C5 C6 1.378(2)
C5 H5A 0.9300
C6 C7 1.489(2)
C7 C8 1.469(2)
C8 C9 1.323(2)
C8 H8A 0.9300
C9 C10 1.458(2)
C9 H9A 0.9300
C10 C15 1.388(2)
C10 C11 1.396(2)
C11 C12 1.368(2)
C11 H11A 0.9300
C12 C13 1.397(2)
C12 H12A 0.9300
C13 C14 1.385(2)
C14 C15 1.382(2)
C14 H14A 0.9300
C15 H15A 0.9300
C16 H16A 0.9600
C16 H16B 0.9600
C16 H16C 0.9600
C17 H17A 0.9600
C17 H17B 0.9600
C17 H17C 0.9600
C18 H18A 0.9600
C18 H18B 0.9600
C18 H18C 0.9600

loop_
_geom_hbond_atom_site_label_D
_geom_hbond_atom_site_label_H
_geom_hbond_atom_site_label_A
_geom_hbond_site_symmetry_A
_geom_hbond_distance_DH
_geom_hbond_distance_HA
_geom_hbond_distance_DA
_geom_hbond_angle_DHA
_geom_hbond_publ_flag
C16 H16B O1 8_454 0.96 2.33 3.235(2) 157 yes
C17 H17A O3 3_464 0.96 2.47 3.344(2) 151 yes
C4 H4A Cg1 2_465 0.93 2.79 3.5776(17) 143 yes

loop_
_geom_torsion_atom_site_label_1
_geom_torsion_atom_site_label_2
_geom_torsion_atom_site_label_3
_geom_torsion_atom_site_label_4
_geom_torsion
C16 O2 C2 C1 7.8(2)
C16 O2 C2 C3 -172.66(15)
C6 C1 C2 O2 -179.74(13)
C6 C1 C2 C3 0.8(2)
C17 O3 C3 C4 -4.9(2)
C17 O3 C3 C2 174.67(17)
O2 C2 C3 O3 1.0(2)
C1 C2 C3 O3 -179.45(14)
O2 C2 C3 C4 -179.36(15)
C1 C2 C3 C4 0.2(2)
O3 C3 C4 C5 178.71(16)
C2 C3 C4 C5 -0.9(3)
C3 C4 C5 C6 0.6(3)
C4 C5 C6 C1 0.3(2)
C4 C5 C6 C7 177.46(15)
C2 C1 C6 C5 -1.0(2)
C2 C1 C6 C7 -178.28(13)
C5 C6 C7 O1 -168.32(16)
C1 C6 C7 O1 8.8(2)
C5 C6 C7 C8 12.6(2)
C1 C6 C7 C8 -170.27(13)
O1 C7 C8 C9 -1.3(3)
C6 C7 C8 C9 177.77(14)
C7 C8 C9 C10 -177.71(15)
C8 C9 C10 C15 177.66(16)
C8 C9 C10 C11 -2.3(3)
C15 C10 C11 C12 -0.3(3)
C9 C10 C11 C12 179.63(18)
C10 C11 C12 C13 -0.8(3)
C11 C12 C13 C14 1.0(3)
C11 C12 C13 S1 -177.93(16)
C18 S1 C13 C14 4.20(19)
C18 S1 C13 C12 -176.97(16)
C12 C13 C14 C15 -0.1(2)
S1 C13 C14 C15 178.71(13)
C13 C14 C15 C10 -1.0(2)
C11 C10 C15 C14 1.2(2)
C9 C10 C15 C14 -178.74(15)

loop_
_cod_related_entry_id
_cod_related_entry_database
_cod_related_entry_code
1 ChemSpider 4503511
